data_7056598
loop_
_publ_author_name
'Zhang, Mei-Li'
'Wang, Ji-Jiang'
'Ma, Zhen-Zhen'
'Qiao, Lei'

_publ_section_title
;
 Color tunable entangled coordination polymers based on long flexible
 bis(imidazole) ligands and phenylenediacetate
;
_journal_name_full 'New J. Chem.'
_journal_paper_doi 10.1039/C7NJ00645D
_journal_year 2017
_chemical_formula_moiety 'C66.5 H54 Co2 N8 O10, H2 O'
_chemical_formula_sum 'C66.5 H56 Co2 N8 O11'
_chemical_formula_weight 1261.10
_chemical_name_systematic
;
 ?
;
_space_group_crystal_system triclinic
_space_group_IT_number 2
_space_group_name_Hall '-P 1'
_space_group_name_H-M_alt 'P -1'
_symmetry_Int_Tables_number 2
_symmetry_space_group_name_Hall '-P 1'
_symmetry_space_group_name_H-M 'P -1'
_atom_sites_solution_primary direct
_audit_creation_date 2017-06-06
_audit_creation_method
;
Olex2 1.2
(compiled 2017.03.28 svn.r3405 for OlexSys, GUI svn.r5337)
;
_audit_update_record
;
2017-09-12 deposited with the CCDC.
2017-09-12 downloaded from the CCDC.
;
_cell_angle_alpha 100.883(1)
_cell_angle_beta 103.834(1)
_cell_angle_gamma 109.436(1)
_cell_formula_units_Z 2
_cell_length_a 12.3569(7)
_cell_length_b 16.5347(9)
_cell_length_c 17.0455(9)
_cell_measurement_reflns_used 4378
_cell_measurement_temperature 293(2)
_cell_measurement_theta_max 22.86
_cell_measurement_theta_min 2.34
_cell_volume 3048.9(3)
_computing_cell_refinement 'Bruker SMART'
_computing_data_collection 'Bruker SMART'
_computing_data_reduction 'Bruker SAINT'
_computing_molecular_graphics 'Olex2 (Dolomanov et al., 2009)'
_computing_publication_material 'Olex2 (Dolomanov et al., 2009)'
_computing_structure_refinement 'olex2.refine (Bourhis et al., 2015)'
_computing_structure_solution 'SIR2004 (Burla et al., 2007)'
_diffrn_measured_fraction_theta_full 0.9852
_diffrn_measured_fraction_theta_max 0.9852
_diffrn_measurement_device_type 'CCD area detector'
_diffrn_measurement_method 'phi and omega scans'
_diffrn_radiation_monochromator graphite
_diffrn_radiation_type 'Mo K\a'
_diffrn_radiation_wavelength 0.71073
_diffrn_reflns_av_R_equivalents 0.0172
_diffrn_reflns_av_unetI/netI 0.0437
_diffrn_reflns_limit_h_max 15
_diffrn_reflns_limit_h_min -15
_diffrn_reflns_limit_k_max 20
_diffrn_reflns_limit_k_min -12
_diffrn_reflns_limit_l_max 21
_diffrn_reflns_limit_l_min -19
_diffrn_reflns_number 17268
_diffrn_reflns_theta_full 26.3714
_diffrn_reflns_theta_max 26.37
_diffrn_reflns_theta_min 1.37
_exptl_absorpt_coefficient_mu 0.612
_exptl_absorpt_correction_T_max 0.8520
_exptl_absorpt_correction_T_min 0.8375
_exptl_absorpt_correction_type none
_exptl_crystal_colour purple
_exptl_crystal_density_diffrn 1.3736
_exptl_crystal_density_method none
_exptl_crystal_description block
_exptl_crystal_F_000 1307.9982
_exptl_crystal_size_max 0.3
_exptl_crystal_size_mid 0.28
_exptl_crystal_size_min 0.27
_refine_diff_density_max 1.2403
_refine_diff_density_min -0.7047
_refine_diff_density_rms 0.1183
_refine_ls_d_res_high 0.8000
_refine_ls_d_res_low 14.9077
_refine_ls_goodness_of_fit_ref 1.0360
_refine_ls_hydrogen_treatment constr
_refine_ls_matrix_type full
_refine_ls_number_constraints 103
_refine_ls_number_parameters 803
_refine_ls_number_reflns 12290
_refine_ls_number_restraints 474
_refine_ls_restrained_S_all 1.0153
_refine_ls_R_factor_all 0.1046
_refine_ls_R_factor_gt 0.0687
_refine_ls_shift/su_max 7.0391
_refine_ls_shift/su_mean 0.2113
_refine_ls_structure_factor_coef Fsqd
_refine_ls_weighting_details 'w=1/[\s^2^(Fo^2^)+(0.1480P)^2^+1.5660P] where P=(Fo^2^+2Fc^2^)/3'
_refine_ls_weighting_scheme calc
_refine_ls_wR_factor_gt 0.2064
_refine_ls_wR_factor_ref 0.2426
_reflns_Friedel_coverage 0.0
_reflns_limit_h_max 14
_reflns_limit_h_min -15
_reflns_limit_k_max 20
_reflns_limit_k_min -20
_reflns_limit_l_max 21
_reflns_limit_l_min 0
_reflns_number_gt 8086
_reflns_number_total 12290
_reflns_threshold_expression I>=2u(I)
_cod_data_source_file c7nj00645d2.cif
_cod_data_source_block 1_CCDC2
_cod_database_code 7056598
_olex2_refinement_description
;
1. Fixed Uiso
 At 1.2 times of:
  All C(H) groups, All C(H,H) groups
 At 1.5 times of:
  All O(H) groups, All O(H,H) groups
2. Uiso/Uaniso restraints and constraints
Uanis(C1) \\sim Ueq, Uanis(C2) \\sim Ueq, Uanis(C3) \\sim Ueq, Uanis(C4) \\sim
Ueq, Uanis(C5) \\sim Ueq, Uanis(C6) \\sim Ueq, Uanis(C7) \\sim Ueq, Uanis(C8)
\\sim Ueq, Uanis(C9) \\sim Ueq, Uanis(C10) \\sim Ueq, Uanis(C11) \\sim Ueq,
Uanis(C12) \\sim Ueq, Uanis(C13) \\sim Ueq, Uanis(C14) \\sim Ueq, Uanis(C1aa)
\\sim Ueq, Uanis(C15) \\sim Ueq, Uanis(C17) \\sim Ueq, Uanis(C18) \\sim Ueq,
Uanis(C20) \\sim Ueq, Uanis(C21) \\sim Ueq, Uanis(C22) \\sim Ueq, Uanis(C23)
\\sim Ueq, Uanis(C24) \\sim Ueq, Uanis(C25) \\sim Ueq, Uanis(C26) \\sim Ueq,
Uanis(C27) \\sim Ueq, Uanis(C28) \\sim Ueq, Uanis(C29) \\sim Ueq, Uanis(C30)
\\sim Ueq, Uanis(C31) \\sim Ueq, Uanis(C32) \\sim Ueq, Uanis(C33) \\sim Ueq,
Uanis(C34) \\sim Ueq, Uanis(C35) \\sim Ueq, Uanis(C36) \\sim Ueq, Uanis(C37)
\\sim Ueq, Uanis(C38) \\sim Ueq, Uanis(C39) \\sim Ueq, Uanis(C40) \\sim Ueq,
Uanis(C41) \\sim Ueq, Uanis(C42) \\sim Ueq, Uanis(C43) \\sim Ueq, Uanis(C44)
\\sim Ueq, Uanis(C45) \\sim Ueq, Uanis(C46) \\sim Ueq, Uanis(C47) \\sim Ueq,
Uanis(C48) \\sim Ueq, Uanis(C49) \\sim Ueq, Uanis(C50) \\sim Ueq, Uanis(C51)
\\sim Ueq, Uanis(C52) \\sim Ueq, Uanis(C53) \\sim Ueq, Uanis(C54) \\sim Ueq,
Uanis(C55) \\sim Ueq, Uanis(C56) \\sim Ueq, Uanis(C57) \\sim Ueq, Uanis(C58)
\\sim Ueq, Uanis(C59) \\sim Ueq, Uanis(C60) \\sim Ueq, Uanis(C61) \\sim Ueq,
Uanis(C62) \\sim Ueq, Uanis(C63) \\sim Ueq, Uanis(C64) \\sim Ueq, Uanis(C65)
\\sim Ueq, Uanis(C67) \\sim Ueq, Uanis(C68) \\sim Ueq, Uanis(C16) \\sim Ueq,
Uanis(C66) \\sim Ueq, Uanis(O1) \\sim Ueq, Uanis(O2) \\sim Ueq, Uanis(O3) \\sim
Ueq, Uanis(O4) \\sim Ueq, Uanis(O6) \\sim Ueq, Uanis(O7) \\sim Ueq, Uanis(O8)
\\sim Ueq, Uanis(O9) \\sim Ueq, Uanis(O10) \\sim Ueq, Uanis(O5) \\sim Ueq,
Uanis(O11) \\sim Ueq: with sigma of 0.01 and sigma for terminal atoms of 0.02
3. Others
 Fixed Sof: C64(0.5) C65(0.5)
4.a Free rotating group:
 O11(H11a,H11b)
4.b Ternary CH refined with riding coordinates:
 C62(H62)
4.c Secondary CH2 refined with riding coordinates:
 C2(H2a,H2b), C9(H9a,H9b), C12(H12a,H12b), C1aa(H1aa,H1ab), C24(H24a,H24b),
 C37(H37a,H37b), C44(H44a,H44b), C57(H57a,H57b)
4.d Aromatic/amide H refined with riding coordinates:
 C4(H4), C5(H5), C6(H6), C8(H8), C14(H14), C17(H17), C18(H18), C21(H21),
 C22(H22), C23(H23), C26(H26), C27(H27), C29(H29), C30(H30), C32(H32), C33(H33),
  C35(H35), C36(H36), C38(H38), C39(H39), C40(H40), C41(H41), C42(H42),
 C43(H43), C46(H46), C47(H47), C49(H49), C50(H50), C52(H52), C53(H53), C55(H55),
  C56(H56), C58(H58), C59(H59), C60(H60), C16(H16)
4.e Idealised tetrahedral OH refined as rotating group:
 O7(H7)
;
_olex2_submission_special_instructions 'No special instructions were received'

loop_
_space_group_symop_id
_space_group_symop_operation_xyz
1 x,y,z
2 -x,-y,-z

loop_
_atom_site_label
_atom_site_type_symbol
_atom_site_fract_x
_atom_site_fract_y
_atom_site_fract_z
_atom_site_U_iso_or_equiv
_atom_site_adp_type
_atom_site_occupancy
_atom_site_site_symmetry_order
_atom_site_refinement_flags_posn
_atom_site_refinement_flags_adp
_atom_site_refinement_flags_occupancy
Co1 Co 1.37852(5) 0.62569(4) 0.45904(3) 0.04190(18) Uani 1.000000 1 . . .
Co2 Co 0.09011(5) -0.12670(4) 0.14654(4) 0.04499(18) Uani 1.000000 1 . . .
N1 N 0.2208(4) -0.1156(3) 0.2483(3) 0.0610(10) Uani 1.000000 1 . . .
N2 N 0.3696(4) -0.1369(3) 0.3295(3) 0.0726(13) Uani 1.000000 1 . . .
N3 N 1.3028(3) 0.4357(3) 0.5851(3) 0.0578(10) Uani 1.000000 1 . . .
N4 N 1.3298(4) 0.5507(3) 0.5356(3) 0.0563(9) Uani 1.000000 1 . . .
N5 N 0.1397(4) -0.0346(3) 0.0867(3) 0.0635(11) Uani 1.000000 1 . . .
N6 N 0.1741(4) 0.0874(3) 0.0473(3) 0.0609(10) Uani 1.000000 1 . . .
N7 N 1.0977(3) 0.6628(3) 0.3052(3) 0.0566(9) Uani 1.000000 1 . . .
N8 N 1.2434(3) 0.6558(3) 0.4020(3) 0.0573(10) Uani 1.000000 1 . . .
O1 O 1.3963(4) 0.5314(2) 0.3820(2) 0.0714(10) Uani 1.000000 1 . U .
O2 O 1.4092(4) 0.6012(3) 0.2860(3) 0.0853(12) Uani 1.000000 1 . U .
O3 O 1.5509(4) 0.2293(3) 0.4008(3) 0.0872(12) Uani 1.000000 1 . U .
O4 O 1.4603(3) 0.2794(2) 0.4823(2) 0.0700(9) Uani 1.000000 1 . U .
O6 O -0.0621(5) -0.1452(4) 0.1772(3) 0.1056(14) Uani 1.000000 1 . U .
O7 O -0.4385(6) 0.1488(4) 0.2550(3) 0.1127(16) Uani 1.000000 1 . U .
H7 H -0.443(3) 0.182(3) 0.295(4) 0.169(2) Uiso 1.000000 1 GR . .
O8 O -0.2468(7) 0.2423(5) 0.2967(5) 0.150(2) Uani 1.000000 1 . U .
O9 O 0.0245(4) -0.2450(2) 0.0640(2) 0.0794(11) Uani 1.000000 1 . U .
O10 O 0.2067(5) -0.2187(4) 0.0564(4) 0.1212(18) Uani 1.000000 1 . U .
C1 C 1.3963(5) 0.5346(3) 0.3090(3) 0.0592(12) Uani 1.000000 1 . U .
C2 C 1.3791(6) 0.4476(4) 0.2497(4) 0.0798(16) Uani 1.000000 1 . U .
H2a H 1.3451(6) 0.4475(4) 0.1921(4) 0.0958(19) Uiso 1.000000 1 R . .
H2b H 1.4582(6) 0.4456(4) 0.2557(4) 0.0958(19) Uiso 1.000000 1 R . .
C3 C 1.2991(6) 0.3641(4) 0.2627(3) 0.0716(14) Uani 1.000000 1 . U .
C4 C 1.1748(7) 0.3418(5) 0.2421(5) 0.098(2) Uani 1.000000 1 . U .
H4 H 1.1411(7) 0.3786(5) 0.2201(5) 0.118(2) Uiso 1.000000 1 R . .
C5 C 1.1018(7) 0.2654(6) 0.2545(5) 0.108(2) Uani 1.000000 1 . U .
H5 H 1.0185(7) 0.2499(6) 0.2399(5) 0.130(3) Uiso 1.000000 1 R . .
C6 C 1.1530(6) 0.2109(5) 0.2892(4) 0.0888(18) Uani 1.000000 1 . U .
H6 H 1.1028(6) 0.1585(5) 0.2961(4) 0.107(2) Uiso 1.000000 1 R . .
C7 C 1.2755(5) 0.2335(4) 0.3129(3) 0.0711(14) Uani 1.000000 1 . U .
C8 C 1.3473(5) 0.3108(4) 0.2992(3) 0.0692(14) Uani 1.000000 1 . U .
H8 H 1.4308(5) 0.3271(4) 0.3153(3) 0.0830(17) Uiso 1.000000 1 R . .
C9 C 1.3316(6) 0.1759(4) 0.3488(4) 0.0847(18) Uani 1.000000 1 . U .
H9a H 1.2792(6) 0.1410(4) 0.3750(4) 0.102(2) Uiso 1.000000 1 R . .
H9b H 1.3378(6) 0.1344(4) 0.3033(4) 0.102(2) Uiso 1.000000 1 R . .
C10 C 1.4563(6) 0.2294(3) 0.4135(3) 0.0674(13) Uani 1.000000 1 . U .
C11 C -0.0667(6) -0.0823(5) 0.2197(4) 0.0789(16) Uani 1.000000 1 . U .
C12 C -0.1697(8) -0.0832(7) 0.2491(5) 0.115(2) Uani 1.000000 1 . U .
H12a H -0.2062(8) -0.1417(7) 0.2568(5) 0.139(3) Uiso 1.000000 1 R . .
H12b H -0.1369(8) -0.0396(7) 0.3046(5) 0.139(3) Uiso 1.000000 1 R . .
C13 C -0.2680(6) -0.0649(4) 0.1980(4) 0.0753(15) Uani 1.000000 1 . U .
C14 C -0.2594(6) 0.0197(4) 0.1996(3) 0.0720(14) Uani 1.000000 1 . U .
H14 H -0.1874(6) 0.0678(4) 0.2331(3) 0.0864(17) Uiso 1.000000 1 R . .
C1aa C -0.3372(10) 0.1333(6) 0.1599(5) 0.132(3) Uani 1.000000 1 . U .
H1aa H -0.2641(10) 0.1640(6) 0.1478(5) 0.158(3) Uiso 1.000000 1 R . .
H1ab H -0.4056(10) 0.1328(6) 0.1173(5) 0.158(3) Uiso 1.000000 1 R . .
C15 C -0.3517(7) 0.0375(5) 0.1542(4) 0.0878(17) Uani 1.000000 1 . U .
C17 C -0.4745(10) -0.1139(9) 0.1007(7) 0.153(4) Uani 1.000000 1 . U .
H17 H -0.5489(10) -0.1589(9) 0.0663(7) 0.184(4) Uiso 1.000000 1 R . .
C18 C -0.3771(10) -0.1369(6) 0.1464(6) 0.129(3) Uani 1.000000 1 . U .
H18 H -0.3872(10) -0.1962(6) 0.1414(6) 0.155(3) Uiso 1.000000 1 R . .
C20 C -0.3298(10) 0.1850(6) 0.2465(5) 0.097(2) Uani 1.000000 1 . U .
C21 C 0.3054(5) -0.1482(3) 0.2500(3) 0.0673(13) Uani 1.000000 1 . U .
H21 H 0.3186(5) -0.1755(3) 0.2022(3) 0.0807(16) Uiso 1.000000 1 R . .
C22 C 0.2347(5) -0.0812(4) 0.3314(4) 0.0808(16) Uani 1.000000 1 . U .
H22 H 0.1887(5) -0.0524(4) 0.3504(4) 0.097(2) Uiso 1.000000 1 R . .
C23 C 0.3234(6) -0.0949(5) 0.3812(4) 0.0914(19) Uani 1.000000 1 . U .
H23 H 0.3490(6) -0.0789(5) 0.4399(4) 0.110(2) Uiso 1.000000 1 R . .
C24 C 0.4727(6) -0.1617(4) 0.3543(5) 0.0921(19) Uani 1.000000 1 . U .
H24a H 0.4613(6) -0.1951(4) 0.3948(5) 0.111(2) Uiso 1.000000 1 R . .
H24b H 0.4742(6) -0.2010(4) 0.3049(5) 0.111(2) Uiso 1.000000 1 R . .
C25 C 0.5929(5) -0.0831(3) 0.3924(3) 0.0611(12) Uani 1.000000 1 . U .
C26 C 0.6895(5) -0.0921(3) 0.4437(3) 0.0610(12) Uani 1.000000 1 . U .
H26 H 0.6783(5) -0.1461(3) 0.4562(3) 0.0732(14) Uiso 1.000000 1 R . .
C27 C 0.8027(4) -0.0229(3) 0.4773(3) 0.0564(11) Uani 1.000000 1 . U .
H27 H 0.8666(4) -0.0309(3) 0.5119(3) 0.0677(13) Uiso 1.000000 1 R . .
C28 C 0.8223(4) 0.0584(3) 0.4600(3) 0.0500(10) Uani 1.000000 1 . U .
C29 C 0.7238(5) 0.0679(3) 0.4084(3) 0.0620(12) Uani 1.000000 1 . U .
H29 H 0.7347(5) 0.1221(3) 0.3965(3) 0.0744(15) Uiso 1.000000 1 R . .
C30 C 0.6115(5) -0.0012(3) 0.3749(3) 0.0696(14) Uani 1.000000 1 . U .
H30 H 0.5472(5) 0.0064(3) 0.3404(3) 0.0836(17) Uiso 1.000000 1 R . .
C31 C 0.9443(4) 0.1335(3) 0.4945(3) 0.0505(10) Uani 1.000000 1 . U .
C32 C 1.0238(4) 0.1461(3) 0.5719(3) 0.0552(11) Uani 1.000000 1 . U .
H32 H 1.0011(4) 0.1066(3) 0.6029(3) 0.0663(13) Uiso 1.000000 1 R . .
C33 C 1.1376(4) 0.2167(3) 0.6050(3) 0.0592(12) Uani 1.000000 1 . U .
H33 H 1.1897(4) 0.2238(3) 0.6575(3) 0.0710(14) Uiso 1.000000 1 R . .
C34 C 1.1732(4) 0.2760(3) 0.5602(3) 0.0566(11) Uani 1.000000 1 . U .
C35 C 1.0926(5) 0.2639(4) 0.4821(3) 0.0684(14) Uani 1.000000 1 . U .
H35 H 1.1152(5) 0.3036(4) 0.4512(3) 0.0821(16) Uiso 1.000000 1 R . .
C36 C 0.9815(5) 0.1953(3) 0.4503(3) 0.0644(13) Uani 1.000000 1 . U .
H36 H 0.9290(5) 0.1891(3) 0.3982(3) 0.0773(15) Uiso 1.000000 1 R . .
C37 C 1.3006(4) 0.3496(3) 0.5950(4) 0.0667(13) Uani 1.000000 1 . U .
H37a H 1.3515(4) 0.3318(3) 0.5661(4) 0.0800(16) Uiso 1.000000 1 R . .
H37b H 1.3344(4) 0.3563(3) 0.6545(4) 0.0800(16) Uiso 1.000000 1 R . .
C38 C 1.3395(4) 0.4733(3) 0.5285(3) 0.0566(11) Uani 1.000000 1 . U .
H38 H 1.3683(4) 0.4479(3) 0.4890(3) 0.0680(13) Uiso 1.000000 1 R . .
C39 C 1.2678(5) 0.4926(4) 0.6311(3) 0.0694(14) Uani 1.000000 1 . U .
H39 H 1.2377(5) 0.4842(4) 0.6754(3) 0.0833(17) Uiso 1.000000 1 R . .
C40 C 1.2853(5) 0.5639(4) 0.6001(3) 0.0676(13) Uani 1.000000 1 . U .
H40 H 1.2694(5) 0.6137(4) 0.6199(3) 0.0811(16) Uiso 1.000000 1 R . .
C41 C 0.1316(4) 0.0438(3) 0.0992(3) 0.0572(11) Uani 1.000000 1 . U .
H41 H 0.1005(4) 0.0660(3) 0.1389(3) 0.0687(14) Uiso 1.000000 1 R . .
C42 C 0.1913(6) -0.0412(4) 0.0232(4) 0.0825(17) Uani 1.000000 1 . U .
H42 H 0.2089(6) -0.0894(4) 0.0012(4) 0.099(2) Uiso 1.000000 1 R . .
C43 C 0.2116(6) 0.0336(4) -0.0010(4) 0.0851(17) Uani 1.000000 1 . U .
H43 H 0.2450(6) 0.0464(4) -0.0429(4) 0.102(2) Uiso 1.000000 1 R . .
C44 C 0.1801(5) 0.1756(4) 0.0432(4) 0.0722(15) Uani 1.000000 1 . U .
H44a H 0.1327(5) 0.1707(4) -0.0131(4) 0.0866(18) Uiso 1.000000 1 R . .
H44b H 0.1443(5) 0.1978(4) 0.0827(4) 0.0866(18) Uiso 1.000000 1 R . .
C45 C 0.3075(4) 0.2414(3) 0.0635(3) 0.0546(11) Uani 1.000000 1 . U .
C46 C 0.4037(4) 0.2405(3) 0.1239(3) 0.0566(11) Uani 1.000000 1 . U .
H46 H 0.3909(4) 0.1947(3) 0.1494(3) 0.0679(13) Uiso 1.000000 1 R . .
C47 C 0.5188(4) 0.3068(3) 0.1469(3) 0.0559(11) Uani 1.000000 1 . U .
H47 H 0.5821(4) 0.3051(3) 0.1881(3) 0.0671(13) Uiso 1.000000 1 R . .
C48 C 0.5419(4) 0.3760(3) 0.1097(3) 0.0523(10) Uani 1.000000 1 . U .
C49 C 0.4449(5) 0.3755(3) 0.0487(3) 0.0651(13) Uani 1.000000 1 . U .
H49 H 0.4573(5) 0.4208(3) 0.0226(3) 0.0781(16) Uiso 1.000000 1 R . .
C50 C 0.3306(5) 0.3095(3) 0.0257(3) 0.0678(13) Uani 1.000000 1 . U .
H50 H 0.2674(5) 0.3106(3) -0.0161(3) 0.0813(16) Uiso 1.000000 1 R . .
C51 C 0.6645(4) 0.4479(3) 0.1380(3) 0.0521(10) Uani 1.000000 1 . U .
C52 C 0.7682(5) 0.4314(3) 0.1654(3) 0.0622(12) Uani 1.000000 1 . U .
H52 H 0.7602(5) 0.3733(3) 0.1650(3) 0.0747(15) Uiso 1.000000 1 R . .
C53 C 0.8823(5) 0.4987(4) 0.1931(4) 0.0666(13) Uani 1.000000 1 . U .
H53 H 0.9499(5) 0.4853(4) 0.2108(4) 0.0799(16) Uiso 1.000000 1 R . .
C54 C 0.8982(4) 0.5864(3) 0.1951(3) 0.0577(11) Uani 1.000000 1 . U .
C55 C 0.7953(5) 0.6044(3) 0.1690(3) 0.0665(13) Uani 1.000000 1 . U .
H55 H 0.8038(5) 0.6627(3) 0.1698(3) 0.0798(16) Uiso 1.000000 1 R . .
C56 C 0.6806(5) 0.5369(3) 0.1418(3) 0.0648(13) Uani 1.000000 1 . U .
H56 H 0.6129(5) 0.5506(3) 0.1257(3) 0.0778(15) Uiso 1.000000 1 R . .
C57 C 1.0227(5) 0.6593(4) 0.2228(3) 0.0696(14) Uani 1.000000 1 . U .
H57a H 1.0160(5) 0.7166(4) 0.2261(3) 0.0835(17) Uiso 1.000000 1 R . .
H57b H 1.0618(5) 0.6491(4) 0.1811(3) 0.0835(17) Uiso 1.000000 1 R . .
C58 C 1.1983(4) 0.6469(3) 0.3210(3) 0.0560(11) Uani 1.000000 1 . U .
H58 H 1.2323(4) 0.6315(3) 0.2803(3) 0.0672(13) Uiso 1.000000 1 R . .
C59 C 1.0776(5) 0.6829(4) 0.3811(4) 0.0739(14) Uani 1.000000 1 . U .
H59 H 1.0133(5) 0.6964(4) 0.3899(4) 0.0887(17) Uiso 1.000000 1 R . .
C60 C 1.1676(5) 0.6793(4) 0.4398(4) 0.0705(14) Uani 1.000000 1 . U .
H60 H 1.1775(5) 0.6909(4) 0.4972(4) 0.0846(16) Uiso 1.000000 1 R . .
C61 C 0.1001(7) -0.2651(4) 0.0345(4) 0.0814(16) Uani 1.000000 1 . U .
C62 C 0.0561(9) -0.3485(5) -0.0378(5) 0.115(3) Uani 1.000000 1 . U .
H62 H 0.0702(9) -0.3445(5) -0.0914(5) 0.138(3) Uiso 1.000000 1 R . .
C63 C 0.0728(13) -0.4338(8) 0.0035(8) 0.160(4) Uani 1.000000 1 . U .
C64 C 0.1960(12) -0.4126(9) 0.0303(8) 0.083(3) Uani 0.500000 1 . U .
C65 C 0.2330(15) -0.4758(10) 0.0572(10) 0.098(4) Uani 0.500000 1 . U .
C67 C 0.0209(14) -0.5813(11) 0.0344(8) 0.171(4) Uani 1.000000 1 . U .
C68 C 0.0 -0.5 0.0 0.089(3) Uani 1.000000 2 S TU P
O5 O 0.0189(7) -0.0099(5) 0.2420(5) 0.168(3) Uani 1.000000 1 . U .
C16 C -0.4554(9) -0.0302(8) 0.1089(6) 0.131(3) Uani 1.000000 1 . U .
H16 H -0.5191(9) -0.0171(8) 0.0811(6) 0.157(4) Uiso 1.000000 1 R . .
O11 O -0.478(3) -0.326(2) 0.180(2) 0.459(10) Uani 1.000000 1 . U .
H11a H -0.41(3) -0.28(3) 0.19(4) 0.689(16) Uiso 1.000000 1 G . .
H11b H -0.51(6) -0.32(4) 0.21(3) 0.689(16) Uiso 1.000000 1 G . .
C66 C 0.1437(16) -0.5537(11) 0.0585(10) 0.218(6) Uani 1.000000 1 . U .

loop_
_atom_site_aniso_label
_atom_site_aniso_U_11
_atom_site_aniso_U_22
_atom_site_aniso_U_33
_atom_site_aniso_U_12
_atom_site_aniso_U_13
_atom_site_aniso_U_23
Co1 0.0410(3) 0.0407(3) 0.0473(3) 0.0178(2) 0.0158(2) 0.0153(2)
Co2 0.0480(3) 0.0369(3) 0.0484(3) 0.0142(2) 0.0161(3) 0.0132(2)
N1 0.061(2) 0.057(2) 0.059(2) 0.016(2) 0.021(2) 0.0135(19)
N2 0.060(3) 0.057(3) 0.074(3) 0.004(2) 0.002(2) 0.024(2)
N3 0.051(2) 0.055(2) 0.070(3) 0.0179(18) 0.0261(19) 0.024(2)
N4 0.056(2) 0.055(2) 0.061(2) 0.0214(18) 0.0237(19) 0.0184(19)
N5 0.074(3) 0.050(2) 0.058(2) 0.015(2) 0.023(2) 0.0149(19)
N6 0.062(2) 0.048(2) 0.059(2) 0.0090(19) 0.0123(19) 0.0183(19)
N7 0.049(2) 0.049(2) 0.067(3) 0.0161(17) 0.0143(18) 0.0193(19)
N8 0.052(2) 0.059(2) 0.065(3) 0.0262(19) 0.0179(19) 0.0195(19)
O1 0.088(3) 0.073(2) 0.062(2) 0.0416(19) 0.0282(18) 0.0179(17)
O2 0.108(3) 0.079(3) 0.096(3) 0.048(2) 0.050(2) 0.045(2)
O3 0.101(3) 0.086(3) 0.077(3) 0.047(2) 0.028(2) 0.013(2)
O4 0.067(2) 0.064(2) 0.066(2) 0.0143(17) 0.0203(17) 0.0142(17)
O6 0.113(3) 0.112(3) 0.118(3) 0.068(3) 0.050(3) 0.033(3)
O7 0.158(4) 0.111(3) 0.087(3) 0.084(3) 0.029(3) 0.027(2)
O8 0.171(7) 0.146(6) 0.149(6) 0.078(5) 0.058(5) 0.043(4)
O9 0.091(3) 0.062(2) 0.076(2) 0.0306(19) 0.0163(19) 0.0126(17)
O10 0.104(4) 0.121(4) 0.115(4) 0.035(3) 0.038(3) -0.002(3)
C1 0.060(3) 0.063(3) 0.064(3) 0.030(2) 0.025(2) 0.022(2)
C2 0.106(4) 0.080(3) 0.065(3) 0.042(3) 0.039(3) 0.023(2)
C3 0.080(4) 0.075(3) 0.057(3) 0.029(2) 0.024(2) 0.014(2)
C4 0.104(5) 0.100(4) 0.095(4) 0.045(3) 0.030(3) 0.030(3)
C5 0.089(5) 0.109(5) 0.108(5) 0.027(3) 0.021(3) 0.028(3)
C6 0.080(4) 0.077(4) 0.088(4) 0.012(3) 0.023(3) 0.018(3)
C7 0.076(3) 0.059(3) 0.059(3) 0.016(2) 0.014(2) 0.006(2)
C8 0.074(3) 0.062(3) 0.063(3) 0.023(2) 0.022(2) 0.010(2)
C9 0.093(4) 0.055(3) 0.076(4) 0.011(2) 0.013(3) 0.006(2)
C10 0.082(4) 0.053(3) 0.061(3) 0.022(2) 0.021(2) 0.016(2)
C11 0.095(4) 0.075(3) 0.075(3) 0.040(3) 0.031(3) 0.026(3)
C12 0.134(5) 0.175(6) 0.106(4) 0.106(4) 0.067(3) 0.075(4)
C13 0.084(4) 0.097(4) 0.081(3) 0.054(3) 0.048(3) 0.044(3)
C14 0.088(4) 0.081(3) 0.061(3) 0.045(3) 0.028(2) 0.025(2)
C1aa 0.210(7) 0.132(5) 0.115(5) 0.117(4) 0.071(4) 0.057(3)
C15 0.111(5) 0.104(4) 0.078(4) 0.071(3) 0.036(3) 0.032(3)
C17 0.109(6) 0.166(7) 0.152(7) 0.026(4) 0.036(4) 0.036(4)
C18 0.168(7) 0.107(5) 0.130(5) 0.056(4) 0.078(4) 0.034(3)
C20 0.131(6) 0.101(4) 0.099(4) 0.076(3) 0.051(3) 0.050(3)
C21 0.066(3) 0.057(3) 0.065(3) 0.017(2) 0.013(2) 0.012(2)
C22 0.068(3) 0.096(4) 0.061(3) 0.017(3) 0.022(2) 0.012(3)
C23 0.078(4) 0.112(5) 0.062(3) 0.016(3) 0.016(3) 0.023(3)
C24 0.078(4) 0.062(3) 0.111(5) 0.015(2) 0.003(3) 0.028(3)
C25 0.060(3) 0.051(3) 0.062(3) 0.017(2) 0.009(2) 0.019(2)
C26 0.065(3) 0.046(2) 0.074(3) 0.022(2) 0.024(2) 0.021(2)
C27 0.060(3) 0.050(2) 0.063(3) 0.026(2) 0.021(2) 0.018(2)
C28 0.052(2) 0.048(2) 0.053(2) 0.0196(18) 0.0217(18) 0.0162(18)
C29 0.067(3) 0.052(3) 0.063(3) 0.017(2) 0.016(2) 0.027(2)
C30 0.067(3) 0.060(3) 0.068(3) 0.017(2) 0.004(2) 0.026(2)
C31 0.053(2) 0.047(2) 0.057(2) 0.0212(18) 0.0239(19) 0.0166(18)
C32 0.048(2) 0.056(2) 0.070(3) 0.0219(19) 0.022(2) 0.032(2)
C33 0.046(2) 0.063(3) 0.076(3) 0.0224(19) 0.020(2) 0.035(2)
C34 0.048(2) 0.057(3) 0.072(3) 0.0208(19) 0.028(2) 0.023(2)
C35 0.068(3) 0.069(3) 0.068(3) 0.015(2) 0.030(2) 0.031(2)
C36 0.062(3) 0.068(3) 0.056(3) 0.012(2) 0.021(2) 0.024(2)
C37 0.051(3) 0.061(3) 0.092(4) 0.019(2) 0.027(2) 0.034(2)
C38 0.054(3) 0.052(2) 0.071(3) 0.0189(19) 0.030(2) 0.023(2)
C39 0.076(3) 0.073(3) 0.064(3) 0.026(2) 0.036(2) 0.021(2)
C40 0.079(3) 0.063(3) 0.070(3) 0.031(2) 0.035(2) 0.021(2)
C41 0.059(3) 0.047(2) 0.057(3) 0.0143(19) 0.015(2) 0.0132(19)
C42 0.118(4) 0.058(3) 0.080(3) 0.031(3) 0.055(3) 0.017(2)
C43 0.108(4) 0.075(3) 0.072(3) 0.026(3) 0.042(3) 0.025(3)
C44 0.058(3) 0.065(3) 0.085(4) 0.016(2) 0.010(2) 0.033(2)
C45 0.057(3) 0.046(2) 0.054(2) 0.0158(19) 0.0105(19) 0.0182(19)
C46 0.058(3) 0.050(2) 0.061(3) 0.0172(19) 0.015(2) 0.027(2)
C47 0.056(3) 0.050(2) 0.060(3) 0.0211(19) 0.0126(19) 0.0183(19)
C48 0.056(3) 0.046(2) 0.047(2) 0.0129(18) 0.0147(18) 0.0134(18)
C49 0.064(3) 0.057(3) 0.061(3) 0.007(2) 0.011(2) 0.031(2)
C50 0.061(3) 0.068(3) 0.055(3) 0.013(2) 0.000(2) 0.022(2)
C51 0.055(2) 0.051(2) 0.046(2) 0.0170(19) 0.0143(18) 0.0160(18)
C52 0.060(3) 0.047(2) 0.081(3) 0.021(2) 0.028(2) 0.016(2)
C53 0.055(3) 0.064(3) 0.082(3) 0.026(2) 0.023(2) 0.020(2)
C54 0.055(3) 0.053(3) 0.059(3) 0.0150(19) 0.014(2) 0.024(2)
C55 0.064(3) 0.054(3) 0.073(3) 0.019(2) 0.009(2) 0.027(2)
C56 0.053(3) 0.058(3) 0.072(3) 0.015(2) 0.006(2) 0.026(2)
C57 0.059(3) 0.068(3) 0.074(3) 0.016(2) 0.012(2) 0.033(2)
C58 0.044(2) 0.058(3) 0.066(3) 0.0187(19) 0.0196(19) 0.021(2)
C59 0.068(3) 0.079(3) 0.083(3) 0.043(2) 0.023(2) 0.018(2)
C60 0.074(3) 0.082(3) 0.064(3) 0.045(2) 0.023(2) 0.014(2)
C61 0.105(5) 0.072(3) 0.070(3) 0.045(3) 0.023(3) 0.017(2)
C62 0.157(6) 0.075(4) 0.101(5) 0.046(3) 0.035(3) 0.011(3)
C63 0.172(8) 0.152(7) 0.152(7) 0.069(4) 0.045(4) 0.039(4)
C64 0.074(6) 0.086(6) 0.088(6) 0.035(4) 0.018(4) 0.024(4)
C65 0.106(8) 0.085(7) 0.102(7) 0.035(4) 0.033(4) 0.031(4)
C67 0.150(7) 0.210(8) 0.159(7) 0.074(4) 0.052(4) 0.057(4)
C68 0.099(6) 0.056(4) 0.097(6) 0.030(3) 0.020(3) 0.007(3)
O5 0.162(6) 0.135(5) 0.205(7) 0.039(4) 0.076(5) 0.062(5)
C16 0.116(6) 0.156(6) 0.131(6) 0.067(4) 0.041(4) 0.042(4)
O11 0.477(13) 0.449(12) 0.469(12) 0.190(5) 0.169(5) 0.140(5)
C66 0.206(9) 0.227(9) 0.216(9) 0.085(4) 0.065(4) 0.059(4)

loop_
_atom_type_symbol
_atom_type_scat_dispersion_real
_atom_type_scat_dispersion_imag
_atom_type_scat_Cromer_Mann_a1
_atom_type_scat_Cromer_Mann_a2
_atom_type_scat_Cromer_Mann_a3
_atom_type_scat_Cromer_Mann_a4
_atom_type_scat_Cromer_Mann_b1
_atom_type_scat_Cromer_Mann_b2
_atom_type_scat_Cromer_Mann_b3
_atom_type_scat_Cromer_Mann_b4
_atom_type_scat_Cromer_Mann_c
_atom_type_scat_source
_atom_type_scat_dispersion_source
H 0.00000 0.00000 0.49300 0.32291 0.14019 0.04081 10.51090 26.12570 3.14236 57.79970 0.0030380000826 'International Tables Volume C Table 6.1.1.4 (pp. 500-502)' 'Henke, Gullikson and Davis, At. Data and Nucl. Data Tables, 1993, 54, 2'
C 0.00347 0.00161 2.31000 1.02000 1.58860 0.86500 20.84390 10.20750 0.56870 51.65120 0.215599998832 'International Tables Volume C Table 6.1.1.4 (pp. 500-502)' 'Henke, Gullikson and Davis, At. Data and Nucl. Data Tables, 1993, 54, 2'
Co 0.35655 0.96576 12.28410 7.34090 4.00340 2.34880 4.27910 0.27840 13.53590 71.16920 1.01180005074 'International Tables Volume C Table 6.1.1.4 (pp. 500-502)' 'Henke, Gullikson and Davis, At. Data and Nucl. Data Tables, 1993, 54, 2'
O 0.01158 0.00611 3.04850 2.28680 1.54630 0.86700 13.27710 5.70110 0.32390 32.90890 0.250800013542 'International Tables Volume C Table 6.1.1.4 (pp. 500-502)' 'Henke, Gullikson and Davis, At. Data and Nucl. Data Tables, 1993, 54, 2'
N 0.00653 0.00323 12.21260 3.13220 2.01250 1.16630 0.00570 9.89330 28.99750 0.58260 -11.5290002823 'International Tables Volume C Table 6.1.1.4 (pp. 500-502)' 'Henke, Gullikson and Davis, At. Data and Nucl. Data Tables, 1993, 54, 2'

loop_
_geom_angle_atom_site_label_1
_geom_angle_atom_site_label_2
_geom_angle_atom_site_label_3
_geom_angle
_geom_angle_site_symmetry_1
_geom_angle_site_symmetry_3
N8 Co1 N4 111.01(16) . .
O1 Co1 N4 94.57(16) . .
O1 Co1 N8 111.30(16) . .
O4 Co1 N4 109.76(16) 2_866 .
O4 Co1 N8 119.71(16) 2_866 .
O4 Co1 O1 107.56(16) 2_866 .
N5 Co2 N1 114.87(17) . .
O6 Co2 N1 108.05(19) . .
O6 Co2 N5 117.8(2) . .
O9 Co2 N1 111.64(17) . .
O9 Co2 N5 107.77(17) . .
O9 Co2 O6 94.9(2) . .
C21 N1 Co2 127.1(4) . .
C22 N1 Co2 127.7(4) . .
C22 N1 C21 104.9(5) . .
C23 N2 C21 107.0(5) . .
C24 N2 C21 125.4(6) . .
C24 N2 C23 127.5(5) . .
C38 N3 C37 126.2(4) . .
C39 N3 C37 126.9(4) . .
C39 N3 C38 106.9(4) . .
C38 N4 Co1 121.4(3) . .
C40 N4 Co1 132.3(3) . .
C40 N4 C38 106.2(4) . .
C41 N5 Co2 127.9(4) . .
C42 N5 Co2 126.0(4) . .
C42 N5 C41 106.1(4) . .
C43 N6 C41 107.2(4) . .
C44 N6 C41 126.6(5) . .
C44 N6 C43 126.2(5) . .
C58 N7 C57 126.6(5) . .
C59 N7 C57 126.7(4) . .
C59 N7 C58 106.7(4) . .
C58 N8 Co1 128.6(3) . .
C60 N8 Co1 124.8(4) . .
C60 N8 C58 106.1(4) . .
C1 O1 Co1 121.0(3) . .
C10 O4 Co1 111.6(3) . 2_866
C11 O6 Co2 117.3(5) . .
C20 O7 H7 109.5 . .
C61 O9 Co2 115.4(4) . .
O2 C1 O1 124.2(5) . .
C2 C1 O1 114.8(5) . .
C2 C1 O2 121.1(5) . .
H2a C2 C1 108.4(3) . .
H2b C2 C1 108.4(3) . .
H2b C2 H2a 107.5 . .
C3 C2 C1 115.4(5) . .
C3 C2 H2a 108.4(3) . .
C3 C2 H2b 108.4(3) . .
C4 C3 C2 120.1(6) . .
C8 C3 C2 121.0(6) . .
C8 C3 C4 118.7(6) . .
H4 C4 C3 120.0(4) . .
C5 C4 C3 120.0(7) . .
C5 C4 H4 120.0(5) . .
H5 C5 C4 120.0(5) . .
C6 C5 C4 119.9(7) . .
C6 C5 H5 120.0(4) . .
H6 C6 C5 119.5(4) . .
C7 C6 C5 121.0(6) . .
C7 C6 H6 119.5(4) . .
C8 C7 C6 117.9(6) . .
C9 C7 C6 121.9(6) . .
C9 C7 C8 120.1(6) . .
C7 C8 C3 122.4(6) . .
H8 C8 C3 118.8(3) . .
H8 C8 C7 118.8(4) . .
H9a C9 C7 109.0(4) . .
H9b C9 C7 109.0(3) . .
H9b C9 H9a 107.8 . .
C10 C9 C7 112.8(5) . .
C10 C9 H9a 109.0(3) . .
C10 C9 H9b 109.0(3) . .
O4 C10 O3 120.7(5) . .
C9 C10 O3 123.2(5) . .
C9 C10 O4 116.0(5) . .
C12 C11 O6 125.0(7) . .
O5 C11 O6 119.1(7) . .
O5 C11 C12 115.9(7) . .
H12a C12 C11 107.4(4) . .
H12b C12 C11 107.4(5) . .
H12b C12 H12a 106.9 . .
C13 C12 C11 119.8(6) . .
C13 C12 H12a 107.4(5) . .
C13 C12 H12b 107.4(4) . .
C14 C13 C12 122.8(7) . .
C18 C13 C12 119.4(7) . .
C18 C13 C14 117.8(7) . .
H14 C14 C13 118.4(4) . .
C15 C14 C13 123.2(6) . .
C15 C14 H14 118.4(4) . .
H1ab C1aa H1aa 107.8 . .
C15 C1aa H1aa 109.0(5) . .
C15 C1aa H1ab 109.0(5) . .
C20 C1aa H1aa 109.0(6) . .
C20 C1aa H1ab 109.0(5) . .
C20 C1aa C15 112.8(6) . .
C1aa C15 C14 120.6(7) . .
C16 C15 C14 118.6(8) . .
C16 C15 C1aa 120.7(8) . .
C18 C17 H17 120.3(6) . .
C16 C17 H17 120.3(7) . .
C16 C17 C18 119.4(10) . .
C17 C18 C13 116.8(8) . .
H18 C18 C13 121.6(5) . .
H18 C18 C17 121.6(6) . .
O8 C20 O7 125.4(8) . .
C1aa C20 O7 107.0(8) . .
C1aa C20 O8 127.6(10) . .
N2 C21 N1 111.0(5) . .
H21 C21 N1 124.5(3) . .
H21 C21 N2 124.5(3) . .
H22 C22 N1 124.8(3) . .
C23 C22 N1 110.3(6) . .
C23 C22 H22 124.8(4) . .
C22 C23 N2 106.7(5) . .
H23 C23 N2 126.7(3) . .
H23 C23 C22 126.7(4) . .
H24a C24 N2 108.8(4) . .
H24b C24 N2 108.8(4) . .
H24b C24 H24a 107.7 . .
C25 C24 N2 113.9(5) . .
C25 C24 H24a 108.8(3) . .
C25 C24 H24b 108.8(4) . .
C26 C25 C24 119.5(5) . .
C30 C25 C24 122.1(5) . .
C30 C25 C26 118.3(5) . .
H26 C26 C25 119.3(3) . .
C27 C26 C25 121.5(5) . .
C27 C26 H26 119.3(3) . .
H27 C27 C26 119.6(3) . .
C28 C27 C26 120.7(5) . .
C28 C27 H27 119.6(3) . .
C29 C28 C27 117.9(4) . .
C31 C28 C27 121.6(4) . .
C31 C28 C29 120.5(4) . .
H29 C29 C28 119.4(3) . .
C30 C29 C28 121.1(4) . .
C30 C29 H29 119.4(3) . .
C29 C30 C25 120.5(5) . .
H30 C30 C25 119.8(3) . .
H30 C30 C29 119.8(3) . .
C32 C31 C28 121.2(4) . .
C36 C31 C28 121.3(4) . .
C36 C31 C32 117.5(4) . .
H32 C32 C31 119.2(3) . .
C33 C32 C31 121.6(4) . .
C33 C32 H32 119.2(3) . .
H33 C33 C32 119.9(3) . .
C34 C33 C32 120.2(5) . .
C34 C33 H33 119.9(3) . .
C35 C34 C33 118.4(4) . .
C37 C34 C33 119.5(5) . .
C37 C34 C35 122.0(4) . .
H35 C35 C34 119.4(3) . .
C36 C35 C34 121.1(5) . .
C36 C35 H35 119.4(3) . .
C35 C36 C31 121.2(5) . .
H36 C36 C31 119.4(3) . .
H36 C36 C35 119.4(3) . .
C34 C37 N3 112.8(4) . .
H37a C37 N3 109.0(3) . .
H37a C37 C34 109.0(3) . .
H37b C37 N3 109.0(3) . .
H37b C37 C34 109.0(3) . .
H37b C37 H37a 107.8 . .
N4 C38 N3 111.4(4) . .
H38 C38 N3 124.3(3) . .
H38 C38 N4 124.3(3) . .
H39 C39 N3 126.7(3) . .
C40 C39 N3 106.7(4) . .
C40 C39 H39 126.7(3) . .
C39 C40 N4 108.8(5) . .
H40 C40 N4 125.6(3) . .
H40 C40 C39 125.6(3) . .
N6 C41 N5 111.0(5) . .
H41 C41 N5 124.5(3) . .
H41 C41 N6 124.5(3) . .
H42 C42 N5 125.7(3) . .
C43 C42 N5 108.5(5) . .
C43 C42 H42 125.7(4) . .
C42 C43 N6 107.2(5) . .
H43 C43 N6 126.4(3) . .
H43 C43 C42 126.4(4) . .
H44a C44 N6 109.1(3) . .
H44b C44 N6 109.1(3) . .
H44b C44 H44a 107.9 . .
C45 C44 N6 112.4(4) . .
C45 C44 H44a 109.1(3) . .
C45 C44 H44b 109.1(3) . .
C46 C45 C44 121.9(4) . .
C50 C45 C44 120.0(4) . .
C50 C45 C46 117.9(4) . .
H46 C46 C45 119.6(3) . .
C47 C46 C45 120.8(4) . .
C47 C46 H46 119.6(3) . .
H47 C47 C46 119.3(3) . .
C48 C47 C46 121.3(4) . .
C48 C47 H47 119.3(3) . .
C49 C48 C47 117.2(4) . .
C51 C48 C47 120.1(4) . .
C51 C48 C49 122.6(4) . .
H49 C49 C48 119.3(3) . .
C50 C49 C48 121.4(4) . .
C50 C49 H49 119.3(3) . .
C49 C50 C45 121.3(5) . .
H50 C50 C45 119.4(3) . .
H50 C50 C49 119.4(3) . .
C52 C51 C48 121.6(4) . .
C56 C51 C48 121.0(4) . .
C56 C51 C52 117.3(4) . .
H52 C52 C51 119.2(3) . .
C53 C52 C51 121.6(5) . .
C53 C52 H52 119.2(3) . .
H53 C53 C52 119.5(3) . .
C54 C53 C52 121.0(5) . .
C54 C53 H53 119.5(3) . .
C55 C54 C53 118.1(5) . .
C57 C54 C53 121.1(5) . .
C57 C54 C55 120.8(4) . .
H55 C55 C54 119.6(3) . .
C56 C55 C54 120.8(5) . .
C56 C55 H55 119.6(3) . .
C55 C56 C51 121.0(5) . .
H56 C56 C51 119.5(3) . .
H56 C56 C55 119.5(3) . .
C54 C57 N7 111.7(4) . .
H57a C57 N7 109.3(3) . .
H57a C57 C54 109.3(3) . .
H57b C57 N7 109.3(3) . .
H57b C57 C54 109.3(3) . .
H57b C57 H57a 107.9 . .
N8 C58 N7 111.0(4) . .
H58 C58 N7 124.5(3) . .
H58 C58 N8 124.5(3) . .
H59 C59 N7 126.5(3) . .
C60 C59 N7 107.0(5) . .
C60 C59 H59 126.5(3) . .
C59 C60 N8 109.1(5) . .
H60 C60 N8 125.4(3) . .
H60 C60 C59 125.4(3) . .
O10 C61 O9 124.7(6) . .
C62 C61 O9 119.6(7) . .
C62 C61 O10 115.5(7) . .
H62 C62 C61 120.3(4) . .
C63 C62 C61 108.1(7) . .
C63 C62 H62 120.3(5) . .
C67 C62 C61 117.5(10) 2_545 .
C67 C62 H62 120.3(7) 2_545 .
C67 C62 C63 48.7(8) 2_545 .
C64 C63 C62 105.2(10) . .
C67 C63 C62 45.9(8) 2_545 .
C67 C63 C64 151.0(15) 2_545 .
C68 C63 C62 129.1(11) . .
C68 C63 C64 124.9(12) . .
C68 C63 C67 83.3(12) . 2_545
C65 C64 C63 116.8(13) . .
C66 C65 C64 117.7(15) . .
C63 C67 C62 85.4(12) 2_545 2_545
C68 C67 C62 129.2(12) . 2_545
C68 C67 C63 43.9(8) . 2_545
C66 C67 C62 128.5(16) . 2_545
C66 C67 C63 145.9(17) . 2_545
C66 C67 C68 102.4(13) . .
C63 C68 C63 180.0 2_545 .
C67 C68 C63 52.7(8) . 2_545
C67 C68 C63 127.3(8) . .
C67 C68 C63 127.3(8) 2_545 2_545
C67 C68 C63 52.7(8) 2_545 .
C67 C68 C67 180.0 2_545 .
C17 C16 C15 124.2(10) . .
H16 C16 C15 117.9(6) . .
H16 C16 C17 117.9(7) . .
H11b O11 H11a 109.5 . .
C67 C66 C65 130.5(17) . .

loop_
_geom_bond_atom_site_label_1
_geom_bond_atom_site_label_2
_geom_bond_distance
_geom_bond_site_symmetry_2
Co1 N4 2.023(4) .
Co1 N8 1.985(4) .
Co1 O1 1.948(3) .
Co1 O4 1.950(3) 2_866
Co2 N1 1.998(4) .
Co2 N5 2.001(4) .
Co2 O6 2.012(5) .
Co2 O9 1.955(4) .
N1 C21 1.325(7) .
N1 C22 1.369(7) .
N2 C21 1.338(7) .
N2 C23 1.363(8) .
N2 C24 1.458(8) .
N3 C37 1.457(6) .
N3 C38 1.331(6) .
N3 C39 1.357(6) .
N4 C38 1.311(6) .
N4 C40 1.356(6) .
N5 C41 1.314(6) .
N5 C42 1.386(7) .
N6 C41 1.338(6) .
N6 C43 1.366(7) .
N6 C44 1.452(6) .
N7 C57 1.464(6) .
N7 C58 1.331(6) .
N7 C59 1.377(7) .
N8 C58 1.319(6) .
N8 C60 1.371(6) .
O1 C1 1.256(6) .
O2 C1 1.212(6) .
O3 C10 1.239(7) .
O4 C10 1.280(6) .
O6 C11 1.178(7) .
O7 H7 0.8200 .
O7 C20 1.332(10) .
O8 C20 1.145(10) .
O9 C61 1.266(8) .
O10 C61 1.203(8) .
C1 C2 1.511(7) .
C2 H2a 0.9700 .
C2 H2b 0.9700 .
C2 C3 1.499(8) .
C3 C4 1.391(9) .
C3 C8 1.377(8) .
C4 H4 0.9300 .
C4 C5 1.373(10) .
C5 H5 0.9300 .
C5 C6 1.402(10) .
C6 H6 0.9300 .
C6 C7 1.368(9) .
C7 C8 1.390(8) .
C7 C9 1.488(8) .
C8 H8 0.9300 .
C9 H9a 0.9700 .
C9 H9b 0.9700 .
C9 C10 1.512(8) .
C11 C12 1.472(9) .
C11 O5 1.221(9) .
C12 H12a 0.9700 .
C12 H12b 0.9700 .
C12 C13 1.470(9) .
C13 C14 1.363(8) .
C13 C18 1.406(10) .
C14 H14 0.9300 .
C14 C15 1.368(8) .
C1aa H1aa 0.9700 .
C1aa H1ab 0.9700 .
C1aa C15 1.514(10) .
C1aa C20 1.524(10) .
C15 C16 1.318(11) .
C17 H17 0.9300 .
C17 C18 1.472(14) .
C17 C16 1.299(13) .
C18 H18 0.9300 .
C21 H21 0.9300 .
C22 H22 0.9300 .
C22 C23 1.327(9) .
C23 H23 0.9300 .
C24 H24a 0.9700 .
C24 H24b 0.9700 .
C24 C25 1.500(7) .
C25 C26 1.371(7) .
C25 C30 1.397(7) .
C26 H26 0.9300 .
C26 C27 1.377(7) .
C27 H27 0.9300 .
C27 C28 1.385(6) .
C28 C29 1.396(7) .
C28 C31 1.489(6) .
C29 H29 0.9300 .
C29 C30 1.371(7) .
C30 H30 0.9300 .
C31 C32 1.374(7) .
C31 C36 1.403(6) .
C32 H32 0.9300 .
C32 C33 1.391(6) .
C33 H33 0.9300 .
C33 C34 1.376(7) .
C34 C35 1.392(7) .
C34 C37 1.522(6) .
C35 H35 0.9300 .
C35 C36 1.357(7) .
C36 H36 0.9300 .
C37 H37a 0.9700 .
C37 H37b 0.9700 .
C38 H38 0.9300 .
C39 H39 0.9300 .
C39 C40 1.355(7) .
C40 H40 0.9300 .
C41 H41 0.9300 .
C42 H42 0.9300 .
C42 C43 1.342(8) .
C43 H43 0.9300 .
C44 H44a 0.9700 .
C44 H44b 0.9700 .
C44 C45 1.497(7) .
C45 C46 1.380(6) .
C45 C50 1.383(7) .
C46 H46 0.9300 .
C46 C47 1.383(6) .
C47 H47 0.9300 .
C47 C48 1.392(6) .
C48 C49 1.383(7) .
C48 C51 1.476(6) .
C49 H49 0.9300 .
C49 C50 1.374(7) .
C50 H50 0.9300 .
C51 C52 1.389(7) .
C51 C56 1.404(7) .
C52 H52 0.9300 .
C52 C53 1.374(7) .
C53 H53 0.9300 .
C53 C54 1.390(7) .
C54 C55 1.392(7) .
C54 C57 1.499(7) .
C55 H55 0.9300 .
C55 C56 1.381(7) .
C56 H56 0.9300 .
C57 H57a 0.9700 .
C57 H57b 0.9700 .
C58 H58 0.9300 .
C59 H59 0.9300 .
C59 C60 1.332(7) .
C60 H60 0.9300 .
C61 C62 1.502(9) .
C62 H62 0.9800 .
C62 C63 1.740(15) .
C62 C67 1.254(15) 2_545
C63 C64 1.379(17) .
C63 C67 1.311(16) 2_545
C63 C68 1.143(13) .
C64 C65 1.381(19) .
C65 C66 1.398(19) .
C67 C68 1.636(16) .
C67 C66 1.360(17) .
C16 H16 0.9300 .
O11 H11a 0.8500 .
O11 H11b 0.8499 .

loop_
_restr_u_iso_atom_site_label
_restr_u_iso_weight_param
O1 0.0100
O2 0.0200
O3 0.0200
O4 0.0200
O6 0.0100
O7 0.0100
O8 0.0200
O9 0.0100
O10 0.0200
C1 0.0100
C2 0.0100
C3 0.0100
C4 0.0100
C5 0.0100
C6 0.0100
C7 0.0100
C8 0.0100
C9 0.0100
C10 0.0100
C11 0.0100
C12 0.0100
C13 0.0100
C14 0.0100
C1aa 0.0100
C15 0.0100
C17 0.0100
C18 0.0100
C20 0.0100
C21 0.0100
C22 0.0100
C23 0.0100
C24 0.0100
C25 0.0100
C26 0.0100
C27 0.0100
C28 0.0100
C29 0.0100
C30 0.0100
C31 0.0100
C32 0.0100
C33 0.0100
C34 0.0100
C35 0.0100
C36 0.0100
C37 0.0100
C38 0.0100
C39 0.0100
C40 0.0100
C41 0.0100
C42 0.0100
C43 0.0100
C44 0.0100
C45 0.0100
C46 0.0100
C47 0.0100
C48 0.0100
C49 0.0100
C50 0.0100
C51 0.0100
C52 0.0100
C53 0.0100
C54 0.0100
C55 0.0100
C56 0.0100
C57 0.0100
C58 0.0100
C59 0.0100
C60 0.0100
C61 0.0100
C62 0.0100
C63 0.0100
C64 0.0100
C65 0.0100
C67 0.0100
C68 0.0100
O5 0.0200
C16 0.0100
O11 0.0100
C66 0.0100
